data_4125690
loop_
_publ_author_name
'McFadden, Timothy R.'
'Fang, Cheng'
'Geib, Steven J.'
'Merling, Everett'
'Liu, Peng'
'Curran, Dennis P.'

_publ_section_title
;
 Synthesis of Boriranes by Double Hydroboration Reactions of
 N-Heterocyclic Carbene Boranes and Dimethyl Acetylenedicarboxylate.
;
_journal_issue 5
_journal_name_full 'Journal of the American Chemical Society'
_journal_page_first 1726
_journal_page_last 1729
_journal_paper_doi 10.1021/jacs.6b09873
_journal_volume 139
_journal_year 2017
_chemical_formula_sum 'C27 H33 B N2 O4'
_chemical_formula_weight 460.36
_space_group_crystal_system orthorhombic
_space_group_IT_number 29
_space_group_name_Hall 'P 2c -2ac'
_space_group_name_H-M_alt 'P c a 21'
_symmetry_space_group_name_Hall 'P 2c -2ac'
_symmetry_space_group_name_H-M 'P c a 21'
_atom_sites_solution_hydrogens geom
_audit_creation_method SHELXL-2014/7
_cell_angle_alpha 90
_cell_angle_beta 90
_cell_angle_gamma 90
_cell_formula_units_Z 8
_cell_length_a 20.4678(7)
_cell_length_b 7.5827(3)
_cell_length_c 32.8729(11)
_cell_measurement_reflns_used 3176
_cell_measurement_temperature 230(2)
_cell_measurement_theta_max 48.129
_cell_measurement_theta_min 2.688
_cell_volume 5101.9(3)
_computing_structure_refinement 'SHELXL-2014/7 (Sheldrick, 2014)'
_diffrn_ambient_temperature 230(2)
_diffrn_measured_fraction_theta_full 1.000
_diffrn_measured_fraction_theta_max 0.996
_diffrn_measurement_device_type 'Bruker Apex II CCD'
_diffrn_measurement_method 'omega and phi scans'
_diffrn_radiation_type CuK\a
_diffrn_radiation_wavelength 1.54178
_diffrn_reflns_av_R_equivalents 0.0873
_diffrn_reflns_av_unetI/netI 0.0680
_diffrn_reflns_Laue_measured_fraction_full 1.000
_diffrn_reflns_Laue_measured_fraction_max 0.996
_diffrn_reflns_limit_h_max 24
_diffrn_reflns_limit_h_min -24
_diffrn_reflns_limit_k_max 9
_diffrn_reflns_limit_k_min -8
_diffrn_reflns_limit_l_max 35
_diffrn_reflns_limit_l_min -39
_diffrn_reflns_number 41586
_diffrn_reflns_point_group_measured_fraction_full 0.977
_diffrn_reflns_point_group_measured_fraction_max 0.971
_diffrn_reflns_theta_full 67.679
_diffrn_reflns_theta_max 68.539
_diffrn_reflns_theta_min 2.688
_diffrn_source 'Bruker Prospector Ultra with CU IMuS'
_exptl_absorpt_coefficient_mu 0.635
_exptl_absorpt_correction_T_max 0.75
_exptl_absorpt_correction_T_min 0.59
_exptl_absorpt_correction_type multi-scan
_exptl_absorpt_process_details 'Bruker Sadabs'
_exptl_crystal_colour colorless
_exptl_crystal_density_diffrn 1.199
_exptl_crystal_description plate
_exptl_crystal_F_000 1968
_exptl_crystal_size_max 0.12
_exptl_crystal_size_mid 0.09
_exptl_crystal_size_min 0.02
_refine_diff_density_max 0.620
_refine_diff_density_min -0.277
_refine_diff_density_rms 0.091
_refine_ls_abs_structure_details
;
 Flack x determined using 2259 quotients [(I+)-(I-)]/[(I+)+(I-)]
 (Parsons, Flack and Wagner, Acta Cryst. B69 (2013) 249-259).
;
_refine_ls_abs_structure_Flack 0.4(2)
_refine_ls_extinction_method none
_refine_ls_goodness_of_fit_ref 1.649
_refine_ls_hydrogen_treatment constr
_refine_ls_matrix_type full
_refine_ls_number_parameters 622
_refine_ls_number_reflns 9114
_refine_ls_number_restraints 1
_refine_ls_restrained_S_all 1.649
_refine_ls_R_factor_all 0.1294
_refine_ls_R_factor_gt 0.0964
_refine_ls_shift/su_max 0.001
_refine_ls_shift/su_mean 0.000
_refine_ls_structure_factor_coef Fsqd
_refine_ls_weighting_details 'w=1/[\s^2^(Fo^2^)+(0.0680P)^2^] where P=(Fo^2^+2Fc^2^)/3'
_refine_ls_weighting_scheme calc
_refine_ls_wR_factor_gt 0.2146
_refine_ls_wR_factor_ref 0.2282
_reflns_Friedel_coverage 0.912
_reflns_Friedel_fraction_full 0.952
_reflns_Friedel_fraction_max 0.944
_reflns_number_gt 6182
_reflns_number_total 9114
_reflns_threshold_expression 'I > 2\s(I)'
_cod_data_source_file ja6b09873_si_005.cif
_cod_data_source_block mcfadden71316a_a
_cod_database_code 4125690
_shelx_shelxl_version_number 2014/7
_shelx_space_group_comment
;
The symmetry employed for this shelxl refinement is uniquely defined
by the following loop, which should always be used as a source of
symmetry information in preference to the above space-group names.
They are only intended as comments.
;

loop_
_space_group_symop_operation_xyz
'x, y, z'
'-x, -y, z+1/2'
'x+1/2, -y, z'
'-x+1/2, y, z+1/2'

loop_
_atom_site_label
_atom_site_type_symbol
_atom_site_fract_x
_atom_site_fract_y
_atom_site_fract_z
_atom_site_U_iso_or_equiv
_atom_site_adp_type
_atom_site_occupancy
_atom_site_site_symmetry_order
_atom_site_calc_flag
_atom_site_refinement_flags_posn
_atom_site_refinement_flags_adp
_atom_site_refinement_flags_occupancy
_atom_site_disorder_assembly
_atom_site_disorder_group
B1 B 0.2569(5) 0.1656(10) 0.6010(3) 0.056(2) Uani 1 1 d . . . . .
H1A H 0.2165 0.2095 0.6133 0.067 Uiso 1 1 calc R U . . .
H1B H 0.2632 0.2269 0.5750 0.067 Uiso 1 1 calc R U . . .
B2 B 0.4812(4) 0.6345(11) 0.4034(3) 0.052(2) Uani 1 1 d . . . . .
H2A H 0.4688 0.6921 0.4290 0.062 Uiso 1 1 calc R U . . .
H2B H 0.5235 0.6824 0.3949 0.062 Uiso 1 1 calc R U . . .
C1 C 0.2500(4) -0.0408(9) 0.5927(2) 0.0455(15) Uani 1 1 d . . . . .
C2 C 0.2388(4) -0.3375(9) 0.6032(2) 0.058(2) Uani 1 1 d . . . . .
H2C H 0.2364 -0.4468 0.6166 0.069 Uiso 1 1 calc R U . . .
C3 C 0.2342(4) -0.3096(9) 0.5637(3) 0.058(2) Uani 1 1 d . . . . .
H3A H 0.2274 -0.3962 0.5437 0.070 Uiso 1 1 calc R U . . .
C4 C 0.2565(4) -0.1447(9) 0.6644(2) 0.0494(17) Uani 1 1 d . . . . .
C5 C 0.3170(4) -0.1824(9) 0.6815(2) 0.0547(19) Uani 1 1 d . . . . .
C6 C 0.3254(5) -0.1484(10) 0.7222(3) 0.067(2) Uani 1 1 d . . . . .
H6A H 0.3662 -0.1715 0.7341 0.080 Uiso 1 1 calc R U . . .
C7 C 0.2758(5) -0.0815(11) 0.7463(3) 0.074(3) Uani 1 1 d . . . . .
C8 C 0.2163(5) -0.0531(12) 0.7285(3) 0.075(3) Uani 1 1 d . . . . .
H8A H 0.1820 -0.0097 0.7447 0.090 Uiso 1 1 calc R U . . .
C9 C 0.2041(4) -0.0853(10) 0.6878(2) 0.060(2) Uani 1 1 d . . . . .
C10 C 0.3729(4) -0.2523(11) 0.6569(3) 0.072(2) Uani 1 1 d . . . . .
H10A H 0.3590 -0.2690 0.6290 0.109 Uiso 1 1 calc R U . . .
H10B H 0.4088 -0.1689 0.6577 0.109 Uiso 1 1 calc R U . . .
H10C H 0.3871 -0.3643 0.6681 0.109 Uiso 1 1 calc R U . . .
C11 C 0.2880(7) -0.0363(16) 0.7905(3) 0.109(4) Uani 1 1 d . . . . .
H11A H 0.3327 -0.0655 0.7976 0.163 Uiso 1 1 calc R U . . .
H11B H 0.2808 0.0888 0.7947 0.163 Uiso 1 1 calc R U . . .
H11C H 0.2583 -0.1032 0.8076 0.163 Uiso 1 1 calc R U . . .
C12 C 0.1384(4) -0.0557(16) 0.6694(3) 0.085(3) Uani 1 1 d . . . . .
H12A H 0.1398 -0.0856 0.6407 0.127 Uiso 1 1 calc R U . . .
H12B H 0.1065 -0.1295 0.6830 0.127 Uiso 1 1 calc R U . . .
H12C H 0.1263 0.0672 0.6724 0.127 Uiso 1 1 calc R U . . .
C13 C 0.2301(4) -0.0512(9) 0.5170(2) 0.0498(18) Uani 1 1 d . . . . .
C14 C 0.1679(4) 0.0054(8) 0.5077(2) 0.0462(17) Uani 1 1 d . . . . .
C15 C 0.1554(5) 0.0661(10) 0.4685(2) 0.062(2) Uani 1 1 d . . . . .
H15A H 0.1138 0.1107 0.4620 0.074 Uiso 1 1 calc R U . . .
C16 C 0.2046(5) 0.0611(12) 0.4387(3) 0.071(2) Uani 1 1 d . . . . .
C17 C 0.2654(5) 0.0025(10) 0.4495(3) 0.067(2) Uani 1 1 d . . . . .
H17A H 0.2984 -0.0001 0.4297 0.081 Uiso 1 1 calc R U . . .
C18 C 0.2806(4) -0.0535(11) 0.4889(2) 0.0559(19) Uani 1 1 d . . . . .
C19 C 0.1123(4) 0.0003(10) 0.5387(3) 0.060(2) Uani 1 1 d . . . . .
H19A H 0.0727 0.0456 0.5263 0.091 Uiso 1 1 calc R U . . .
H19B H 0.1052 -0.1204 0.5474 0.091 Uiso 1 1 calc R U . . .
H19C H 0.1237 0.0724 0.5620 0.091 Uiso 1 1 calc R U . . .
C20 C 0.1876(7) 0.1114(16) 0.3954(3) 0.099(3) Uani 1 1 d . . . . .
H20A H 0.1423 0.1492 0.3942 0.148 Uiso 1 1 calc R U . . .
H20B H 0.2157 0.2069 0.3865 0.148 Uiso 1 1 calc R U . . .
H20C H 0.1938 0.0103 0.3777 0.148 Uiso 1 1 calc R U . . .
C21 C 0.3469(5) -0.1231(12) 0.4994(3) 0.078(3) Uani 1 1 d . . . . .
H21A H 0.3753 -0.1136 0.4759 0.118 Uiso 1 1 calc R U . . .
H21B H 0.3650 -0.0552 0.5218 0.118 Uiso 1 1 calc R U . . .
H21C H 0.3433 -0.2459 0.5075 0.118 Uiso 1 1 calc R U . . .
C22 C 0.3173(4) 0.2101(8) 0.6307(2) 0.0535(18) Uani 1 1 d . . . . .
C23 C 0.3843(5) 0.1615(12) 0.6162(4) 0.079(3) Uani 1 1 d . . . . .
C24 C 0.4944(8) 0.162(3) 0.6169(7) 0.089(6) Uani 0.5 1 d . . P A 1
H24A H 0.5310 0.2119 0.6317 0.134 Uiso 0.5 1 calc R U P A 1
H24B H 0.4961 0.0340 0.6187 0.134 Uiso 0.5 1 calc R U P A 1
H24C H 0.4966 0.1970 0.5886 0.134 Uiso 0.5 1 calc R U P A 1
C24' C 0.4630(9) 0.028(3) 0.5779(8) 0.093(7) Uani 0.5 1 d . . P B 2
H24D H 0.4675 -0.0457 0.5539 0.139 Uiso 0.5 1 calc R U P B 2
H24E H 0.4865 0.1374 0.5738 0.139 Uiso 0.5 1 calc R U P B 2
H24F H 0.4809 -0.0337 0.6013 0.139 Uiso 0.5 1 calc R U P B 2
C25 C 0.3169(4) 0.2885(10) 0.6672(3) 0.059(2) Uani 1 1 d . . . . .
H25A H 0.3582 0.3040 0.6791 0.071 Uiso 1 1 calc R U . . .
C26 C 0.2618(5) 0.3542(10) 0.6917(3) 0.062(2) Uani 1 1 d . . . . .
C27 C 0.2361(6) 0.4702(15) 0.7562(3) 0.101(4) Uani 1 1 d . . . . .
H27A H 0.2566 0.4969 0.7821 0.152 Uiso 1 1 calc R U . . .
H27B H 0.2182 0.5774 0.7446 0.152 Uiso 1 1 calc R U . . .
H27C H 0.2013 0.3853 0.7603 0.152 Uiso 1 1 calc R U . . .
C28 C 0.4882(3) 0.4222(10) 0.4110(2) 0.0503(17) Uani 1 1 d . . . . .
C29 C 0.5019(4) 0.1312(10) 0.4034(2) 0.062(2) Uani 1 1 d . . . . .
H29A H 0.5058 0.0204 0.3908 0.075 Uiso 1 1 calc R U . . .
C30 C 0.5044(4) 0.1659(9) 0.4428(3) 0.065(2) Uani 1 1 d . . . . .
H30A H 0.5108 0.0827 0.4636 0.078 Uiso 1 1 calc R U . . .
C31 C 0.4878(4) 0.3140(9) 0.3407(2) 0.0542(19) Uani 1 1 d . . . . .
C32 C 0.4307(4) 0.2696(10) 0.3215(2) 0.061(2) Uani 1 1 d . . . . .
C33 C 0.4283(5) 0.2952(12) 0.2795(3) 0.075(3) Uani 1 1 d . . . . .
H33A H 0.3903 0.2614 0.2654 0.090 Uiso 1 1 calc R U . . .
C34 C 0.4802(6) 0.3693(13) 0.2575(3) 0.081(3) Uani 1 1 d . . . . .
C35 C 0.5362(5) 0.4062(12) 0.2784(3) 0.077(3) Uani 1 1 d . . . . .
H35A H 0.5720 0.4524 0.2641 0.092 Uiso 1 1 calc R U . . .
C36 C 0.5425(4) 0.3783(11) 0.3207(2) 0.064(2) Uani 1 1 d . . . . .
C37 C 0.3724(4) 0.1930(11) 0.3440(3) 0.076(3) Uani 1 1 d . . . . .
H37A H 0.3372 0.1710 0.3249 0.115 Uiso 1 1 calc R U . . .
H37B H 0.3849 0.0832 0.3569 0.115 Uiso 1 1 calc R U . . .
H37C H 0.3577 0.2760 0.3645 0.115 Uiso 1 1 calc R U . . .
C38 C 0.4725(7) 0.416(2) 0.2123(3) 0.123(5) Uani 1 1 d . . . . .
H38A H 0.4296 0.3794 0.2029 0.184 Uiso 1 1 calc R U . . .
H38B H 0.4771 0.5424 0.2088 0.184 Uiso 1 1 calc R U . . .
H38C H 0.5058 0.3558 0.1966 0.184 Uiso 1 1 calc R U . . .
C39 C 0.6060(5) 0.4180(14) 0.3421(3) 0.081(3) Uani 1 1 d . . . . .
H39A H 0.6376 0.4614 0.3225 0.121 Uiso 1 1 calc R U . . .
H39B H 0.5987 0.5069 0.3628 0.121 Uiso 1 1 calc R U . . .
H39C H 0.6225 0.3113 0.3547 0.121 Uiso 1 1 calc R U . . .
C40 C 0.5060(4) 0.4319(9) 0.4868(2) 0.0555(19) Uani 1 1 d . . . . .
C41 C 0.5687(4) 0.4858(9) 0.4976(2) 0.0510(18) Uani 1 1 d . . . . .
C42 C 0.5789(5) 0.5493(11) 0.5367(3) 0.066(2) Uani 1 1 d . . . . .
H42A H 0.6210 0.5863 0.5443 0.079 Uiso 1 1 calc R U . . .
C43 C 0.5290(6) 0.5592(12) 0.5645(3) 0.077(3) Uani 1 1 d . . . . .
C44 C 0.4668(5) 0.5062(9) 0.5526(3) 0.064(2) Uani 1 1 d . . . . .
H44A H 0.4327 0.5141 0.5716 0.077 Uiso 1 1 calc R U . . .
C45 C 0.4524(4) 0.4420(10) 0.5140(3) 0.062(2) Uani 1 1 d . . . . .
C46 C 0.6252(4) 0.4725(11) 0.4680(2) 0.063(2) Uani 1 1 d . . . . .
H46A H 0.6095 0.4259 0.4423 0.094 Uiso 1 1 calc R U . . .
H46B H 0.6438 0.5886 0.4637 0.094 Uiso 1 1 calc R U . . .
H46C H 0.6583 0.3944 0.4790 0.094 Uiso 1 1 calc R U . . .
C47 C 0.5398(8) 0.6218(17) 0.6071(3) 0.121(5) Uani 1 1 d . . . . .
H47A H 0.4988 0.6191 0.6218 0.181 Uiso 1 1 calc R U . . .
H47B H 0.5712 0.5454 0.6205 0.181 Uiso 1 1 calc R U . . .
H47C H 0.5565 0.7415 0.6066 0.181 Uiso 1 1 calc R U . . .
C48 C 0.3855(5) 0.3803(12) 0.5025(3) 0.079(3) Uani 1 1 d . . . . .
H48A H 0.3857 0.3409 0.4744 0.118 Uiso 1 1 calc R U . . .
H48B H 0.3727 0.2834 0.5200 0.118 Uiso 1 1 calc R U . . .
H48C H 0.3547 0.4766 0.5055 0.118 Uiso 1 1 calc R U . . .
C49 C 0.4268(4) 0.6782(9) 0.3689(2) 0.0540(18) Uani 1 1 d . . . . .
C50 C 0.3545(5) 0.6398(13) 0.3779(4) 0.086(3) Uani 1 1 d . . . . .
C51 C 0.2739(6) 0.5226(19) 0.4173(5) 0.129(5) Uani 1 1 d . . . . .
H51A H 0.2671 0.4469 0.4407 0.193 Uiso 1 1 calc R U . . .
H51B H 0.2558 0.6384 0.4228 0.193 Uiso 1 1 calc R U . . .
H51C H 0.2523 0.4719 0.3938 0.193 Uiso 1 1 calc R U . . .
C52 C 0.4324(4) 0.7481(9) 0.3317(2) 0.0556(19) Uani 1 1 d . . . . .
H52A H 0.3936 0.7575 0.3165 0.067 Uiso 1 1 calc R U . . .
C53 C 0.4922(4) 0.8120(9) 0.3118(3) 0.058(2) Uani 1 1 d . . . . .
C54 C 0.5360(7) 0.8846(15) 0.2479(3) 0.106(4) Uani 1 1 d . . . . .
H54A H 0.5244 0.8874 0.2193 0.159 Uiso 1 1 calc R U . . .
H54B H 0.5474 1.0025 0.2569 0.159 Uiso 1 1 calc R U . . .
H54C H 0.5730 0.8066 0.2519 0.159 Uiso 1 1 calc R U . . .
N1 N 0.2479(3) -0.1745(7) 0.62086(18) 0.0494(14) Uani 1 1 d . . . . .
N2 N 0.2411(3) -0.1297(7) 0.55684(18) 0.0497(14) Uani 1 1 d . . . . .
N3 N 0.4922(3) 0.2951(7) 0.38421(19) 0.0534(16) Uani 1 1 d . . . . .
N4 N 0.4962(3) 0.3456(7) 0.44815(19) 0.0547(16) Uani 1 1 d . . . . .
O1 O 0.3914(3) 0.0668(10) 0.5852(2) 0.090(2) Uani 1 1 d . . . . .
O2 O 0.4328(4) 0.2252(12) 0.6348(3) 0.111(3) Uani 1 1 d . . . . .
O3 O 0.2063(3) 0.3778(8) 0.68149(19) 0.0760(17) Uani 1 1 d . . . . .
O4 O 0.2838(3) 0.3975(8) 0.72895(18) 0.0783(17) Uani 1 1 d . . . . .
O5 O 0.3093(4) 0.7000(17) 0.3607(4) 0.174(5) Uani 1 1 d . . . . .
O6 O 0.3452(3) 0.5389(9) 0.4091(2) 0.0853(19) Uani 1 1 d . . . . .
O7 O 0.5426(3) 0.8559(8) 0.32736(17) 0.0725(16) Uani 1 1 d . . . . .
O8 O 0.4811(3) 0.8210(9) 0.27136(19) 0.0817(18) Uani 1 1 d . . . . .

loop_
_atom_site_aniso_label
_atom_site_aniso_U_11
_atom_site_aniso_U_22
_atom_site_aniso_U_33
_atom_site_aniso_U_23
_atom_site_aniso_U_13
_atom_site_aniso_U_12
B1 0.062(5) 0.032(4) 0.075(7) 0.000(4) 0.000(5) -0.003(4)
B2 0.061(5) 0.047(4) 0.048(5) -0.011(4) 0.015(4) 0.001(4)
C1 0.051(4) 0.051(4) 0.034(4) 0.006(3) 0.005(3) 0.004(3)
C2 0.081(6) 0.034(3) 0.058(5) -0.001(3) 0.000(4) -0.014(4)
C3 0.085(6) 0.031(3) 0.059(5) -0.007(3) -0.005(4) -0.013(3)
C4 0.063(5) 0.045(4) 0.040(4) 0.003(3) 0.001(3) -0.006(4)
C5 0.061(5) 0.045(4) 0.059(5) 0.008(3) -0.010(4) 0.001(3)
C6 0.086(6) 0.049(4) 0.065(6) 0.007(4) -0.016(4) 0.005(4)
C7 0.113(8) 0.058(5) 0.050(5) 0.004(4) -0.010(5) 0.005(5)
C8 0.107(8) 0.068(5) 0.049(5) 0.007(4) 0.017(5) 0.020(5)
C9 0.076(6) 0.050(4) 0.055(5) 0.011(4) 0.003(4) 0.010(4)
C10 0.065(6) 0.064(5) 0.089(7) -0.002(5) -0.003(5) -0.006(4)
C11 0.171(13) 0.113(8) 0.042(6) 0.003(5) -0.014(7) 0.026(8)
C12 0.058(5) 0.126(8) 0.071(6) 0.004(6) 0.008(5) 0.019(5)
C13 0.067(5) 0.043(3) 0.039(4) 0.000(3) 0.001(3) -0.008(3)
C14 0.067(5) 0.035(3) 0.036(4) -0.003(3) 0.003(3) -0.005(3)
C15 0.083(6) 0.048(4) 0.054(5) 0.001(4) 0.000(4) -0.003(4)
C16 0.094(7) 0.075(5) 0.044(5) -0.002(4) -0.003(4) -0.013(5)
C17 0.085(7) 0.063(5) 0.054(6) 0.000(4) 0.021(5) -0.007(4)
C18 0.060(5) 0.058(4) 0.051(5) -0.008(3) 0.006(4) -0.002(4)
C19 0.064(5) 0.061(5) 0.056(5) 0.002(4) 0.013(4) 0.007(4)
C20 0.129(9) 0.115(8) 0.052(6) 0.021(5) -0.003(6) -0.015(7)
C21 0.081(6) 0.076(6) 0.078(7) -0.001(5) 0.013(5) 0.005(5)
C22 0.065(5) 0.030(3) 0.066(5) 0.006(3) 0.008(4) 0.001(3)
C23 0.068(6) 0.061(5) 0.107(8) 0.023(5) 0.016(6) -0.001(5)
C24 0.041(9) 0.107(15) 0.120(18) -0.016(13) 0.002(10) -0.001(10)
C24' 0.057(11) 0.093(14) 0.13(2) 0.001(12) 0.043(12) -0.001(10)
C25 0.053(5) 0.054(4) 0.069(6) -0.003(4) -0.009(4) -0.009(4)
C26 0.077(6) 0.049(4) 0.061(5) -0.003(4) -0.003(4) -0.017(4)
C27 0.142(10) 0.115(8) 0.048(6) -0.018(5) 0.029(6) -0.044(7)
C28 0.054(4) 0.053(4) 0.043(4) 0.012(3) 0.013(3) 0.010(3)
C29 0.093(6) 0.042(4) 0.052(5) 0.003(3) 0.000(4) 0.015(4)
C30 0.079(6) 0.043(4) 0.072(6) 0.011(4) 0.006(4) 0.018(4)
C31 0.067(5) 0.049(4) 0.046(5) 0.008(3) 0.013(4) 0.014(4)
C32 0.067(6) 0.055(4) 0.061(6) -0.004(4) 0.000(4) 0.013(4)
C33 0.085(7) 0.073(5) 0.069(6) -0.003(4) -0.001(5) 0.013(5)
C34 0.112(8) 0.088(6) 0.043(5) -0.002(4) 0.001(5) 0.031(6)
C35 0.095(8) 0.072(6) 0.063(6) 0.002(4) 0.026(5) 0.013(5)
C36 0.077(6) 0.060(4) 0.054(5) -0.003(4) 0.016(4) 0.021(4)
C37 0.063(6) 0.065(5) 0.102(7) -0.002(5) 0.006(5) 0.001(4)
C38 0.133(11) 0.184(14) 0.052(7) -0.002(8) 0.007(6) 0.037(9)
C39 0.068(6) 0.101(7) 0.074(6) -0.005(5) 0.017(5) 0.017(5)
C40 0.079(6) 0.039(4) 0.048(5) 0.008(3) 0.016(4) 0.008(4)
C41 0.070(5) 0.044(4) 0.039(4) 0.006(3) 0.014(3) 0.008(3)
C42 0.081(6) 0.061(5) 0.056(5) 0.003(4) 0.017(4) 0.000(4)
C43 0.115(9) 0.065(5) 0.051(6) -0.014(4) 0.026(5) -0.003(5)
C44 0.108(8) 0.040(4) 0.045(5) 0.001(3) 0.031(5) 0.009(4)
C45 0.075(6) 0.046(4) 0.065(6) 0.017(4) 0.024(4) 0.011(4)
C46 0.066(5) 0.070(5) 0.052(5) 0.001(4) 0.017(4) 0.010(4)
C47 0.182(14) 0.111(9) 0.069(7) -0.033(6) 0.035(8) -0.025(9)
C48 0.080(6) 0.072(5) 0.084(7) 0.012(5) 0.028(5) 0.013(5)
C49 0.059(5) 0.038(3) 0.065(5) 0.005(3) 0.015(4) 0.002(3)
C50 0.060(6) 0.067(5) 0.130(9) 0.016(6) 0.027(6) 0.004(5)
C51 0.071(7) 0.154(12) 0.162(15) 0.009(10) 0.040(8) -0.025(8)
C52 0.053(5) 0.045(4) 0.069(5) 0.015(4) 0.000(4) 0.003(3)
C53 0.070(6) 0.049(4) 0.056(5) 0.002(4) 0.002(4) -0.005(4)
C54 0.144(10) 0.099(8) 0.075(7) 0.014(6) 0.032(7) -0.023(7)
N1 0.064(4) 0.034(3) 0.050(4) 0.003(2) 0.000(3) -0.001(3)
N2 0.061(4) 0.039(3) 0.049(4) 0.000(3) 0.001(3) -0.003(3)
N3 0.066(4) 0.040(3) 0.054(4) 0.006(3) 0.012(3) 0.014(3)
N4 0.075(4) 0.040(3) 0.049(4) 0.008(3) 0.014(3) 0.012(3)
O1 0.069(4) 0.093(5) 0.108(6) -0.016(4) 0.022(4) 0.008(4)
O2 0.063(4) 0.119(6) 0.150(7) -0.013(5) 0.001(5) -0.009(4)
O3 0.074(5) 0.081(4) 0.073(4) -0.018(3) -0.001(3) 0.004(3)
O4 0.099(5) 0.076(4) 0.060(4) -0.004(3) -0.006(3) -0.014(3)
O5 0.051(5) 0.219(11) 0.251(13) 0.130(10) 0.011(6) 0.008(6)
O6 0.065(4) 0.104(5) 0.087(5) 0.022(4) 0.022(3) -0.018(3)
O7 0.075(4) 0.080(4) 0.063(4) 0.005(3) 0.009(3) -0.015(3)
O8 0.099(5) 0.087(4) 0.059(4) 0.013(3) 0.001(3) -0.016(4)

loop_
_atom_type_symbol
_atom_type_description
_atom_type_scat_dispersion_real
_atom_type_scat_dispersion_imag
_atom_type_scat_source
C C 0.0181 0.0091 'International Tables Vol C Tables 4.2.6.8 and 6.1.1.4'
H H 0.0000 0.0000 'International Tables Vol C Tables 4.2.6.8 and 6.1.1.4'
B B 0.0090 0.0039 'International Tables Vol C Tables 4.2.6.8 and 6.1.1.4'
N N 0.0311 0.0180 'International Tables Vol C Tables 4.2.6.8 and 6.1.1.4'
O O 0.0492 0.0322 'International Tables Vol C Tables 4.2.6.8 and 6.1.1.4'

loop_
_geom_angle_atom_site_label_1
_geom_angle_atom_site_label_2
_geom_angle_atom_site_label_3
_geom_angle
C1 B1 C22 112.1(6)
C1 B1 H1A 109.2
C22 B1 H1A 109.2
C1 B1 H1B 109.2
C22 B1 H1B 109.2
H1A B1 H1B 107.9
C49 B2 C28 111.6(6)
C49 B2 H2A 109.3
C28 B2 H2A 109.3
C49 B2 H2B 109.3
C28 B2 H2B 109.3
H2A B2 H2B 108.0
N1 C1 N2 102.2(6)
N1 C1 B1 127.8(7)
N2 C1 B1 129.9(6)
C3 C2 N1 106.2(6)
C3 C2 H2C 126.9
N1 C2 H2C 126.9
C2 C3 N2 108.1(6)
C2 C3 H3A 125.9
N2 C3 H3A 125.9
C5 C4 C9 121.9(7)
C5 C4 N1 118.2(7)
C9 C4 N1 119.8(7)
C6 C5 C4 117.9(8)
C6 C5 C10 119.8(8)
C4 C5 C10 122.3(7)
C5 C6 C7 122.3(8)
C5 C6 H6A 118.8
C7 C6 H6A 118.8
C8 C7 C6 117.8(8)
C8 C7 C11 121.4(10)
C6 C7 C11 120.8(10)
C7 C8 C9 123.0(9)
C7 C8 H8A 118.5
C9 C8 H8A 118.5
C8 C9 C4 116.9(8)
C8 C9 C12 121.8(8)
C4 C9 C12 121.3(8)
C5 C10 H10A 109.5
C5 C10 H10B 109.5
H10A C10 H10B 109.5
C5 C10 H10C 109.5
H10A C10 H10C 109.5
H10B C10 H10C 109.5
C7 C11 H11A 109.5
C7 C11 H11B 109.5
H11A C11 H11B 109.5
C7 C11 H11C 109.5
H11A C11 H11C 109.5
H11B C11 H11C 109.5
C9 C12 H12A 109.5
C9 C12 H12B 109.5
H12A C12 H12B 109.5
C9 C12 H12C 109.5
H12A C12 H12C 109.5
H12B C12 H12C 109.5
C14 C13 C18 123.0(7)
C14 C13 N2 118.0(7)
C18 C13 N2 118.6(7)
C13 C14 C15 118.7(7)
C13 C14 C19 122.1(7)
C15 C14 C19 119.2(7)
C14 C15 C16 120.3(8)
C14 C15 H15A 119.9
C16 C15 H15A 119.9
C17 C16 C15 118.5(8)
C17 C16 C20 122.4(9)
C15 C16 C20 119.0(10)
C16 C17 C18 122.9(8)
C16 C17 H17A 118.6
C18 C17 H17A 118.6
C13 C18 C17 116.6(8)
C13 C18 C21 121.7(8)
C17 C18 C21 121.6(8)
C14 C19 H19A 109.5
C14 C19 H19B 109.5
H19A C19 H19B 109.5
C14 C19 H19C 109.5
H19A C19 H19C 109.5
H19B C19 H19C 109.5
C16 C20 H20A 109.5
C16 C20 H20B 109.5
H20A C20 H20B 109.5
C16 C20 H20C 109.5
H20A C20 H20C 109.5
H20B C20 H20C 109.5
C18 C21 H21A 109.5
C18 C21 H21B 109.5
H21A C21 H21B 109.5
C18 C21 H21C 109.5
H21A C21 H21C 109.5
H21B C21 H21C 109.5
C25 C22 C23 113.6(8)
C25 C22 B1 129.1(7)
C23 C22 B1 117.3(8)
O1 C23 O2 121.5(9)
O1 C23 C22 120.4(10)
O2 C23 C22 118.1(10)
O2 C24 H24A 109.5
O2 C24 H24B 109.5
H24A C24 H24B 109.5
O2 C24 H24C 109.5
H24A C24 H24C 109.5
H24B C24 H24C 109.5
O1 C24' H24D 109.5
O1 C24' H24E 109.5
H24D C24' H24E 109.5
O1 C24' H24F 109.5
H24D C24' H24F 109.5
H24E C24' H24F 109.5
C22 C25 C26 130.2(8)
C22 C25 H25A 114.9
C26 C25 H25A 114.9
O3 C26 O4 122.4(8)
O3 C26 C25 128.6(8)
O4 C26 C25 108.9(8)
O4 C27 H27A 109.5
O4 C27 H27B 109.5
H27A C27 H27B 109.5
O4 C27 H27C 109.5
H27A C27 H27C 109.5
H27B C27 H27C 109.5
N3 C28 N4 106.4(6)
N3 C28 B2 128.9(6)
N4 C28 B2 124.6(6)
C30 C29 N3 105.6(7)
C30 C29 H29A 127.2
N3 C29 H29A 127.2
C29 C30 N4 108.4(7)
C29 C30 H30A 125.8
N4 C30 H30A 125.8
C32 C31 C36 123.7(8)
C32 C31 N3 119.2(7)
C36 C31 N3 117.1(8)
C31 C32 C33 117.0(8)
C31 C32 C37 122.6(8)
C33 C32 C37 120.4(8)
C32 C33 C34 122.6(9)
C32 C33 H33A 118.7
C34 C33 H33A 118.7
C35 C34 C33 117.2(9)
C35 C34 C38 121.9(11)
C33 C34 C38 120.9(11)
C34 C35 C36 122.9(9)
C34 C35 H35A 118.5
C36 C35 H35A 118.5
C31 C36 C35 116.5(9)
C31 C36 C39 122.9(8)
C35 C36 C39 120.6(9)
C32 C37 H37A 109.5
C32 C37 H37B 109.5
H37A C37 H37B 109.5
C32 C37 H37C 109.5
H37A C37 H37C 109.5
H37B C37 H37C 109.5
C34 C38 H38A 109.5
C34 C38 H38B 109.5
H38A C38 H38B 109.5
C34 C38 H38C 109.5
H38A C38 H38C 109.5
H38B C38 H38C 109.5
C36 C39 H39A 109.5
C36 C39 H39B 109.5
H39A C39 H39B 109.5
C36 C39 H39C 109.5
H39A C39 H39C 109.5
H39B C39 H39C 109.5
C41 C40 C45 122.5(8)
C41 C40 N4 119.1(7)
C45 C40 N4 118.1(8)
C42 C41 C40 118.5(7)
C42 C41 C46 120.3(8)
C40 C41 C46 121.3(7)
C43 C42 C41 121.6(9)
C43 C42 H42A 119.2
C41 C42 H42A 119.2
C42 C43 C44 118.5(9)
C42 C43 C47 122.1(11)
C44 C43 C47 119.4(9)
C43 C44 C45 123.6(8)
C43 C44 H44A 118.2
C45 C44 H44A 118.2
C44 C45 C40 115.4(9)
C44 C45 C48 122.4(8)
C40 C45 C48 122.2(8)
C41 C46 H46A 109.5
C41 C46 H46B 109.5
H46A C46 H46B 109.5
C41 C46 H46C 109.5
H46A C46 H46C 109.5
H46B C46 H46C 109.5
C43 C47 H47A 109.5
C43 C47 H47B 109.5
H47A C47 H47B 109.5
C43 C47 H47C 109.5
H47A C47 H47C 109.5
H47B C47 H47C 109.5
C45 C48 H48A 109.5
C45 C48 H48B 109.5
H48A C48 H48B 109.5
C45 C48 H48C 109.5
H48A C48 H48C 109.5
H48B C48 H48C 109.5
C52 C49 C50 109.5(8)
C52 C49 B2 131.4(7)
C50 C49 B2 119.1(7)
O5 C50 O6 119.6(9)
O5 C50 C49 126.2(10)
O6 C50 C49 114.0(9)
O6 C51 H51A 109.5
O6 C51 H51B 109.5
H51A C51 H51B 109.5
O6 C51 H51C 109.5
H51A C51 H51C 109.5
H51B C51 H51C 109.5
C49 C52 C53 127.5(8)
C49 C52 H52A 116.2
C53 C52 H52A 116.2
O7 C53 O8 123.5(8)
O7 C53 C52 128.1(8)
O8 C53 C52 108.3(8)
O8 C54 H54A 109.5
O8 C54 H54B 109.5
H54A C54 H54B 109.5
O8 C54 H54C 109.5
H54A C54 H54C 109.5
H54B C54 H54C 109.5
C1 N1 C2 112.6(6)
C1 N1 C4 122.8(6)
C2 N1 C4 124.6(6)
C1 N2 C3 110.8(6)
C1 N2 C13 126.4(6)
C3 N2 C13 122.1(6)
C28 N3 C29 110.9(6)
C28 N3 C31 126.3(6)
C29 N3 C31 122.8(6)
C28 N4 C30 108.7(6)
C28 N4 C40 127.8(6)
C30 N4 C40 122.7(6)
C23 O1 C24' 110.7(12)
C23 O2 C24 110.7(11)
C26 O4 C27 115.7(8)
C50 O6 C51 109.8(9)
C53 O8 C54 114.2(8)

loop_
_geom_bond_atom_site_label_1
_geom_bond_atom_site_label_2
_geom_bond_distance
B1 C1 1.594(10)
B1 C22 1.610(12)
B1 H1A 0.9800
B1 H1B 0.9800
B2 C49 1.624(12)
B2 C28 1.635(11)
B2 H2A 0.9800
B2 H2B 0.9800
C1 N1 1.373(9)
C1 N2 1.371(9)
C2 C3 1.318(11)
C2 N1 1.378(9)
C2 H2C 0.9400
C3 N2 1.390(8)
C3 H3A 0.9400
C4 C5 1.389(11)
C4 C9 1.394(11)
C4 N1 1.460(9)
C5 C6 1.372(11)
C5 C10 1.498(12)
C6 C7 1.383(13)
C6 H6A 0.9400
C7 C8 1.368(13)
C7 C11 1.516(13)
C8 C9 1.384(12)
C8 H8A 0.9400
C9 C12 1.492(12)
C10 H10A 0.9700
C10 H10B 0.9700
C10 H10C 0.9700
C11 H11A 0.9700
C11 H11B 0.9700
C11 H11C 0.9700
C12 H12A 0.9700
C12 H12B 0.9700
C12 H12C 0.9700
C13 C14 1.377(11)
C13 C18 1.387(10)
C13 N2 1.457(9)
C14 C15 1.390(11)
C14 C19 1.529(11)
C15 C16 1.407(13)
C15 H15A 0.9400
C16 C17 1.370(13)
C16 C20 1.514(12)
C17 C18 1.396(12)
C17 H17A 0.9400
C18 C21 1.496(12)
C19 H19A 0.9700
C19 H19B 0.9700
C19 H19C 0.9700
C20 H20A 0.9700
C20 H20B 0.9700
C20 H20C 0.9700
C21 H21A 0.9700
C21 H21B 0.9700
C21 H21C 0.9700
C22 C25 1.341(11)
C22 C23 1.499(12)
C23 O1 1.253(12)
C23 O2 1.262(12)
C24 O2 1.472(19)
C24 H24A 0.9700
C24 H24B 0.9700
C24 H24C 0.9700
C24' O1 1.514(19)
C24' H24D 0.9700
C24' H24E 0.9700
C24' H24F 0.9700
C25 C26 1.472(12)
C25 H25A 0.9400
C26 O3 1.198(10)
C26 O4 1.345(10)
C27 O4 1.435(12)
C27 H27A 0.9700
C27 H27B 0.9700
C27 H27C 0.9700
C28 N3 1.309(10)
C28 N4 1.361(9)
C29 C30 1.323(11)
C29 N3 1.408(9)
C29 H29A 0.9400
C30 N4 1.384(9)
C30 H30A 0.9400
C31 C32 1.370(12)
C31 C36 1.390(12)
C31 N3 1.439(9)
C32 C33 1.395(12)
C32 C37 1.520(12)
C33 C34 1.404(14)
C33 H33A 0.9400
C34 C35 1.366(14)
C34 C38 1.535(13)
C35 C36 1.410(12)
C35 H35A 0.9400
C36 C39 1.508(13)
C37 H37A 0.9700
C37 H37B 0.9700
C37 H37C 0.9700
C38 H38A 0.9700
C38 H38B 0.9700
C38 H38C 0.9700
C39 H39A 0.9700
C39 H39B 0.9700
C39 H39C 0.9700
C40 C41 1.394(12)
C40 C45 1.417(11)
C40 N4 1.444(10)
C41 C42 1.388(12)
C41 C46 1.516(10)
C42 C43 1.372(12)
C42 H42A 0.9400
C43 C44 1.393(14)
C43 C47 1.494(13)
C44 C45 1.390(13)
C44 H44A 0.9400
C45 C48 1.494(13)
C46 H46A 0.9700
C46 H46B 0.9700
C46 H46C 0.9700
C47 H47A 0.9700
C47 H47B 0.9700
C47 H47C 0.9700
C48 H48A 0.9700
C48 H48B 0.9700
C48 H48C 0.9700
C49 C52 1.338(11)
C49 C50 1.536(12)
C50 O5 1.176(13)
C50 O6 1.294(12)
C51 O6 1.489(12)
C51 H51A 0.9700
C51 H51B 0.9700
C51 H51C 0.9700
C52 C53 1.471(11)
C52 H52A 0.9400
C53 O7 1.199(10)
C53 O8 1.349(10)
C54 O8 1.446(12)
C54 H54A 0.9700
C54 H54B 0.9700
C54 H54C 0.9700
